data_7107384
loop_
_publ_author_name
'Ying-Xiu Li'
'Hai-Xi Wang'
'Shaukat Ali'
'Xiao-Feng Xia'
'Yong-Ming Liang'

_publ_section_title
;
 Iodine-mediated regioselective C2-amination of indoles and a concise
 total synthesis of (+/-)-folicanthine
;
_journal_name_full Chem.Commun.
_journal_page_first 2343
_journal_paper_doi 10.1039/c2cc16637b
_journal_volume 48
_journal_year 2012
_chemical_formula_sum 'C24 H30 N4'
_chemical_formula_weight 374.53
_chemical_name_systematic
;
?
;
_space_group_IT_number 15
_symmetry_cell_setting monoclinic
_symmetry_space_group_name_Hall '-C 2yc'
_symmetry_space_group_name_H-M 'C 1 2/c 1'
_atom_sites_solution_hydrogens geom
_atom_sites_solution_primary direct
_atom_sites_solution_secondary difmap
_audit_creation_method SHELXL-97
_cell_angle_alpha 90.00
_cell_angle_beta 90.289(3)
_cell_angle_gamma 90.00
_cell_formula_units_Z 12
_cell_length_a 28.442(8)
_cell_length_b 16.060(5)
_cell_length_c 13.506(4)
_cell_measurement_reflns_used 2567
_cell_measurement_temperature 296(2)
_cell_measurement_theta_max 20.20
_cell_measurement_theta_min 2.49
_cell_volume 6169(3)
_computing_cell_refinement 'Bruker SAINT'
_computing_data_collection 'Bruker APEX2'
_computing_data_reduction 'Bruker SAINT'
_computing_molecular_graphics 'Bruker SHELXTL'
_computing_publication_material 'Bruker SHELXTL'
_computing_structure_refinement 'SHELXL-97 (Sheldrick, 2008)'
_computing_structure_solution 'SHELXS-97 (Sheldrick, 2008)'
_diffrn_ambient_temperature 296(2)
_diffrn_measured_fraction_theta_full 0.994
_diffrn_measured_fraction_theta_max 0.994
_diffrn_measurement_device_type 'Bruker APEX-II CCD'
_diffrn_measurement_method '\f and \w scans'
_diffrn_radiation_monochromator graphite
_diffrn_radiation_source 'fine-focus sealed tube'
_diffrn_radiation_type MoK\a
_diffrn_radiation_wavelength 0.71073
_diffrn_reflns_av_R_equivalents 0.0600
_diffrn_reflns_av_sigmaI/netI 0.0647
_diffrn_reflns_limit_h_max 34
_diffrn_reflns_limit_h_min -34
_diffrn_reflns_limit_k_max 19
_diffrn_reflns_limit_k_min -19
_diffrn_reflns_limit_l_max 16
_diffrn_reflns_limit_l_min -13
_diffrn_reflns_number 20537
_diffrn_reflns_theta_full 25.49
_diffrn_reflns_theta_max 25.49
_diffrn_reflns_theta_min 2.49
_exptl_absorpt_coefficient_mu 0.073
_exptl_absorpt_correction_T_max 0.9842
_exptl_absorpt_correction_T_min 0.9821
_exptl_absorpt_correction_type multi-scan
_exptl_absorpt_process_details SADABS
_exptl_crystal_colour colorless
_exptl_crystal_density_diffrn 1.210
_exptl_crystal_density_method 'not measured'
_exptl_crystal_description block
_exptl_crystal_F_000 2424
_exptl_crystal_size_max 0.25
_exptl_crystal_size_mid 0.23
_exptl_crystal_size_min 0.22
_refine_diff_density_max 0.159
_refine_diff_density_min -0.195
_refine_diff_density_rms 0.037
_refine_ls_extinction_method none
_refine_ls_goodness_of_fit_ref 1.006
_refine_ls_hydrogen_treatment constr
_refine_ls_matrix_type full
_refine_ls_number_parameters 385
_refine_ls_number_reflns 5714
_refine_ls_number_restraints 0
_refine_ls_restrained_S_all 1.006
_refine_ls_R_factor_all 0.1176
_refine_ls_R_factor_gt 0.0526
_refine_ls_shift/su_max 0.000
_refine_ls_shift/su_mean 0.000
_refine_ls_structure_factor_coef Fsqd
_refine_ls_weighting_details 'calc w=1/[\s^2^(Fo^2^)+(0.0548P)^2^+1.4508P] where P=(Fo^2^+2Fc^2^)/3'
_refine_ls_weighting_scheme calc
_refine_ls_wR_factor_gt 0.1116
_refine_ls_wR_factor_ref 0.1406
_reflns_number_gt 3055
_reflns_number_total 5714
_reflns_threshold_expression >2sigma(I)
_cod_data_source_file c2cc16637b.txt
_cod_data_source_block 7
_cod_original_sg_symbol_H-M C2/c
_cod_database_code 7107384

loop_
_symmetry_equiv_pos_as_xyz
'x, y, z'
'-x, y, -z+1/2'
'x+1/2, y+1/2, z'
'-x+1/2, y+1/2, -z+1/2'
'-x, -y, -z'
'x, -y, z-1/2'
'-x+1/2, -y+1/2, -z'
'x+1/2, -y+1/2, z-1/2'

loop_
_atom_site_label
_atom_site_type_symbol
_atom_site_fract_x
_atom_site_fract_y
_atom_site_fract_z
_atom_site_U_iso_or_equiv
_atom_site_adp_type
_atom_site_occupancy
_atom_site_symmetry_multiplicity
_atom_site_calc_flag
_atom_site_refinement_flags
C1 C 0.40939(8) 0.09567(14) 0.01695(18) 0.0440(6) Uani 1 1 d .
C2 C 0.42776(9) 0.17153(15) -0.0128(2) 0.0580(7) Uani 1 1 d .
H2 H 0.4519 0.1968 0.0229 0.070 Uiso 1 1 calc R
C3 C 0.40946(10) 0.20887(17) -0.0968(2) 0.0670(8) Uani 1 1 d .
H3 H 0.4217 0.2594 -0.1183 0.080 Uiso 1 1 calc R
C4 C 0.37348(10) 0.17226(17) -0.1489(2) 0.0672(8) Uani 1 1 d .
H4 H 0.3615 0.1982 -0.2053 0.081 Uiso 1 1 calc R
C5 C 0.35483(9) 0.09699(16) -0.11815(19) 0.0555(7) Uani 1 1 d .
H5 H 0.3303 0.0725 -0.1535 0.067 Uiso 1 1 calc R
C6 C 0.37275(7) 0.05847(14) -0.03468(17) 0.0410(6) Uani 1 1 d .
C7 C 0.35950(7) -0.02353(13) 0.01268(17) 0.0411(6) Uani 1 1 d .
C8 C 0.37413(8) -0.09772(14) -0.05391(19) 0.0522(7) Uani 1 1 d .
H8A H 0.3534 -0.1450 -0.0444 0.063 Uiso 1 1 calc R
H8B H 0.3737 -0.0821 -0.1233 0.063 Uiso 1 1 calc R
C9 C 0.42343(9) -0.11744(16) -0.0194(2) 0.0605(7) Uani 1 1 d .
H9A H 0.4322 -0.1740 -0.0363 0.073 Uiso 1 1 calc R
H9B H 0.4461 -0.0791 -0.0475 0.073 Uiso 1 1 calc R
C10 C 0.39492(7) -0.02879(14) 0.10203(18) 0.0460(6) Uani 1 1 d .
H10 H 0.3779 -0.0299 0.1649 0.055 Uiso 1 1 calc R
C11 C 0.46326(9) -0.11577(18) 0.1425(2) 0.0778(9) Uani 1 1 d .
H11A H 0.4757 -0.1707 0.1326 0.117 Uiso 1 1 calc R
H11B H 0.4572 -0.1074 0.2117 0.117 Uiso 1 1 calc R
H11C H 0.4856 -0.0752 0.1202 0.117 Uiso 1 1 calc R
C12 C 0.44441(10) 0.08377(18) 0.1830(2) 0.0747(9) Uani 1 1 d .
H12A H 0.4737 0.1100 0.1664 0.112 Uiso 1 1 calc R
H12B H 0.4499 0.0414 0.2319 0.112 Uiso 1 1 calc R
H12C H 0.4232 0.1247 0.2090 0.112 Uiso 1 1 calc R
C13 C 0.24950(8) 0.07890(16) 0.0328(2) 0.0521(7) Uani 1 1 d .
C14 C 0.22640(10) 0.15220(17) 0.0566(3) 0.0724(9) Uani 1 1 d .
H14 H 0.2006 0.1702 0.0199 0.087 Uiso 1 1 calc R
C15 C 0.24288(12) 0.19774(19) 0.1362(3) 0.0824(10) Uani 1 1 d .
H15 H 0.2279 0.2473 0.1528 0.099 Uiso 1 1 calc R
C16 C 0.28051(11) 0.17204(19) 0.1911(3) 0.0812(10) Uani 1 1 d .
H16 H 0.2907 0.2035 0.2449 0.097 Uiso 1 1 calc R
C17 C 0.30352(9) 0.09882(16) 0.1665(2) 0.0606(7) Uani 1 1 d .
H17 H 0.3292 0.0811 0.2037 0.073 Uiso 1 1 calc R
C18 C 0.28833(8) 0.05253(14) 0.08707(18) 0.0449(6) Uani 1 1 d .
C19 C 0.30700(7) -0.02858(14) 0.04527(17) 0.0416(6) Uani 1 1 d .
C20 C 0.29793(8) -0.10123(15) 0.11826(19) 0.0534(7) Uani 1 1 d .
H20A H 0.3215 -0.1445 0.1112 0.064 Uiso 1 1 calc R
H20B H 0.2980 -0.0817 0.1862 0.064 Uiso 1 1 calc R
C21 C 0.25014(9) -0.13240(15) 0.0886(2) 0.0597(7) Uani 1 1 d .
H21A H 0.2451 -0.1890 0.1112 0.072 Uiso 1 1 calc R
H21B H 0.2255 -0.0969 0.1143 0.072 Uiso 1 1 calc R
C22 C 0.27217(8) -0.04697(15) -0.04155(18) 0.0484(6) Uani 1 1 d .
H22 H 0.2891 -0.0490 -0.1046 0.058 Uiso 1 1 calc R
C23 C 0.20877(9) -0.14890(17) -0.0693(2) 0.0748(9) Uani 1 1 d .
H23A H 0.1993 -0.2043 -0.0514 0.112 Uiso 1 1 calc R
H23B H 0.2134 -0.1460 -0.1395 0.112 Uiso 1 1 calc R
H23C H 0.1847 -0.1101 -0.0503 0.112 Uiso 1 1 calc R
C24 C 0.21450(10) 0.04799(19) -0.1312(2) 0.0878(10) Uani 1 1 d .
H24A H 0.1812 0.0482 -0.1202 0.132 Uiso 1 1 calc R
H24B H 0.2218 0.0097 -0.1835 0.132 Uiso 1 1 calc R
H24C H 0.2246 0.1029 -0.1495 0.132 Uiso 1 1 calc R
C25 C 0.08137(8) -0.04628(14) 0.76148(18) 0.0438(6) Uani 1 1 d .
C26 C 0.10206(9) -0.12176(15) 0.7851(2) 0.0560(7) Uani 1 1 d .
H26 H 0.1287 -0.1401 0.7520 0.067 Uiso 1 1 calc R
C27 C 0.08190(10) -0.16951(15) 0.8595(2) 0.0614(8) Uani 1 1 d .
H27 H 0.0951 -0.2206 0.8761 0.074 Uiso 1 1 calc R
C28 C 0.04282(10) -0.14230(15) 0.9087(2) 0.0600(7) Uani 1 1 d .
H28 H 0.0298 -0.1750 0.9584 0.072 Uiso 1 1 calc R
C29 C 0.02246(9) -0.06651(14) 0.88507(18) 0.0496(6) Uani 1 1 d .
H29 H -0.0041 -0.0483 0.9187 0.060 Uiso 1 1 calc R
C30 C 0.04178(8) -0.01833(13) 0.81142(17) 0.0397(6) Uani 1 1 d .
C31 C 0.02601(7) 0.06460(12) 0.76829(17) 0.0375(5) Uani 1 1 d .
C32 C 0.03628(8) 0.13698(14) 0.84239(19) 0.0488(6) Uani 1 1 d .
H32A H 0.0133 0.1813 0.8355 0.059 Uiso 1 1 calc R
H32B H 0.0362 0.1172 0.9102 0.059 Uiso 1 1 calc R
C33 C 0.08471(8) 0.16617(15) 0.8123(2) 0.0585(7) Uani 1 1 d .
H33A H 0.0906 0.2227 0.8343 0.070 Uiso 1 1 calc R
H33B H 0.1090 0.1299 0.8386 0.070 Uiso 1 1 calc R
C34 C 0.06244(7) 0.07963(13) 0.68359(18) 0.0436(6) Uani 1 1 d .
H34 H 0.0466 0.0800 0.6190 0.052 Uiso 1 1 calc R
C35 C 0.12567(9) 0.18135(17) 0.6549(2) 0.0763(9) Uani 1 1 d .
H35A H 0.1349 0.2373 0.6710 0.114 Uiso 1 1 calc R
H35B H 0.1211 0.1766 0.5847 0.114 Uiso 1 1 calc R
H35C H 0.1499 0.1434 0.6757 0.114 Uiso 1 1 calc R
C36 C 0.11898(10) -0.01934(17) 0.6007(2) 0.0784(9) Uani 1 1 d .
H36A H 0.1517 -0.0284 0.6145 0.118 Uiso 1 1 calc R
H36B H 0.1158 0.0216 0.5493 0.118 Uiso 1 1 calc R
H36C H 0.1048 -0.0706 0.5795 0.118 Uiso 1 1 calc R
N1 N 0.42414(7) 0.04657(12) 0.09549(15) 0.0509(5) Uani 1 1 d .
N2 N 0.41976(7) -0.10682(12) 0.08674(17) 0.0541(6) Uani 1 1 d .
N3 N 0.25229(7) -0.12825(12) -0.01865(16) 0.0538(6) Uani 1 1 d .
N4 N 0.23850(7) 0.02265(13) -0.04157(16) 0.0591(6) Uani 1 1 d .
N5 N 0.08206(7) 0.16122(11) 0.70548(17) 0.0520(6) Uani 1 1 d .
N6 N 0.09574(6) 0.01008(11) 0.68988(16) 0.0520(6) Uani 1 1 d .

loop_
_atom_site_aniso_label
_atom_site_aniso_U_11
_atom_site_aniso_U_22
_atom_site_aniso_U_33
_atom_site_aniso_U_23
_atom_site_aniso_U_13
_atom_site_aniso_U_12
C1 0.0384(14) 0.0515(15) 0.0422(16) -0.0040(12) 0.0040(12) 0.0042(11)
C2 0.0528(16) 0.0570(17) 0.064(2) -0.0073(14) 0.0043(15) -0.0053(13)
C3 0.068(2) 0.0568(18) 0.076(2) 0.0126(15) 0.0072(17) -0.0041(15)
C4 0.0681(19) 0.074(2) 0.059(2) 0.0231(15) 0.0027(16) 0.0020(16)
C5 0.0487(16) 0.0704(18) 0.0472(18) 0.0086(13) -0.0004(13) -0.0030(13)
C6 0.0340(13) 0.0529(14) 0.0361(15) -0.0011(11) 0.0031(11) 0.0032(11)
C7 0.0338(13) 0.0496(14) 0.0398(15) 0.0010(11) 0.0012(11) 0.0012(10)
C8 0.0487(16) 0.0571(16) 0.0509(17) -0.0050(12) 0.0056(13) 0.0038(12)
C9 0.0517(17) 0.0548(16) 0.075(2) -0.0039(14) 0.0072(15) 0.0088(12)
C10 0.0329(13) 0.0591(16) 0.0459(16) 0.0049(12) 0.0013(11) 0.0033(12)
C11 0.0489(17) 0.081(2) 0.103(3) 0.0169(17) -0.0159(17) 0.0129(15)
C12 0.071(2) 0.089(2) 0.064(2) -0.0056(16) -0.0203(17) -0.0073(16)
C13 0.0372(14) 0.0582(16) 0.0609(19) 0.0089(14) 0.0057(13) 0.0015(12)
C14 0.0484(17) 0.0636(19) 0.105(3) 0.0186(18) 0.0121(17) 0.0085(15)
C15 0.069(2) 0.0603(19) 0.118(3) -0.009(2) 0.028(2) 0.0024(17)
C16 0.071(2) 0.083(2) 0.089(3) -0.0324(18) 0.021(2) -0.0057(18)
C17 0.0499(16) 0.0765(19) 0.0556(19) -0.0125(15) 0.0095(14) 0.0014(14)
C18 0.0336(13) 0.0565(15) 0.0448(16) 0.0017(12) 0.0061(12) -0.0017(11)
C19 0.0329(13) 0.0524(14) 0.0394(15) 0.0022(11) 0.0016(11) -0.0010(11)
C20 0.0472(15) 0.0624(17) 0.0506(17) 0.0086(13) 0.0038(13) -0.0001(12)
C21 0.0495(16) 0.0590(16) 0.071(2) 0.0062(14) 0.0080(14) -0.0050(13)
C22 0.0336(13) 0.0655(17) 0.0461(16) 0.0003(12) 0.0020(12) -0.0017(12)
C23 0.0505(17) 0.085(2) 0.089(2) -0.0216(17) -0.0040(16) -0.0121(15)
C24 0.071(2) 0.113(3) 0.079(2) 0.0260(19) -0.0293(19) 0.0050(18)
C25 0.0394(14) 0.0421(14) 0.0499(17) -0.0059(11) -0.0006(12) 0.0011(11)
C26 0.0478(16) 0.0488(15) 0.071(2) -0.0094(14) -0.0023(14) 0.0099(12)
C27 0.0699(19) 0.0445(15) 0.070(2) -0.0001(14) -0.0100(16) 0.0145(14)
C28 0.073(2) 0.0523(16) 0.0547(19) 0.0098(13) -0.0009(15) 0.0064(14)
C29 0.0561(16) 0.0504(15) 0.0425(16) 0.0044(12) 0.0086(13) 0.0052(12)
C30 0.0367(13) 0.0394(13) 0.0429(15) -0.0060(11) -0.0007(11) 0.0018(10)
C31 0.0334(12) 0.0369(12) 0.0422(15) -0.0020(10) 0.0057(11) -0.0004(9)
C32 0.0453(15) 0.0444(14) 0.0567(18) -0.0103(12) 0.0054(12) -0.0010(11)
C33 0.0459(16) 0.0458(15) 0.084(2) -0.0141(13) 0.0016(15) -0.0069(11)
C34 0.0329(13) 0.0453(14) 0.0526(16) -0.0016(11) 0.0077(12) -0.0021(11)
C35 0.0544(18) 0.0682(19) 0.106(3) 0.0110(16) 0.0211(17) -0.0185(14)
C36 0.074(2) 0.0686(19) 0.093(2) -0.0066(16) 0.0436(18) 0.0079(15)
N1 0.0470(12) 0.0563(13) 0.0492(14) -0.0001(10) -0.0123(10) -0.0043(10)
N2 0.0401(12) 0.0580(13) 0.0642(17) 0.0084(11) -0.0050(11) 0.0092(10)
N3 0.0411(12) 0.0609(14) 0.0593(16) -0.0075(11) -0.0013(11) -0.0082(10)
N4 0.0461(13) 0.0676(14) 0.0634(16) 0.0077(12) -0.0169(11) 0.0046(11)
N5 0.0436(12) 0.0452(12) 0.0673(17) -0.0001(10) 0.0120(11) -0.0083(9)
N6 0.0441(12) 0.0466(12) 0.0655(15) -0.0033(11) 0.0213(11) 0.0064(9)

loop_
_atom_type_symbol
_atom_type_description
_atom_type_scat_dispersion_real
_atom_type_scat_dispersion_imag
_atom_type_scat_source
C C 0.0033 0.0016 'International Tables Vol C Tables 4.2.6.8 and 6.1.1.4'
H H 0.0000 0.0000 'International Tables Vol C Tables 4.2.6.8 and 6.1.1.4'
N N 0.0061 0.0033 'International Tables Vol C Tables 4.2.6.8 and 6.1.1.4'

loop_
_geom_angle_atom_site_label_1
_geom_angle_atom_site_label_2
_geom_angle_atom_site_label_3
_geom_angle
_geom_angle_site_symmetry_1
_geom_angle_site_symmetry_3
N1 C1 C2 127.6(2) . .
N1 C1 C6 111.3(2) . .
C2 C1 C6 121.1(2) . .
C3 C2 C1 118.6(2) . .
C3 C2 H2 120.7 . .
C1 C2 H2 120.7 . .
C4 C3 C2 120.8(3) . .
C4 C3 H3 119.6 . .
C2 C3 H3 119.6 . .
C3 C4 C5 120.4(3) . .
C3 C4 H4 119.8 . .
C5 C4 H4 119.8 . .
C6 C5 C4 119.7(2) . .
C6 C5 H5 120.1 . .
C4 C5 H5 120.1 . .
C5 C6 C1 119.4(2) . .
C5 C6 C7 130.1(2) . .
C1 C6 C7 110.5(2) . .
C6 C7 C8 110.82(19) . .
C6 C7 C19 113.91(17) . .
C8 C7 C19 112.54(18) . .
C6 C7 C10 102.22(17) . .
C8 C7 C10 103.38(17) . .
C19 C7 C10 113.04(18) . .
C9 C8 C7 103.50(19) . .
C9 C8 H8A 111.1 . .
C7 C8 H8A 111.1 . .
C9 C8 H8B 111.1 . .
C7 C8 H8B 111.1 . .
H8A C8 H8B 109.0 . .
N2 C9 C8 102.1(2) . .
N2 C9 H9A 111.3 . .
C8 C9 H9A 111.3 . .
N2 C9 H9B 111.3 . .
C8 C9 H9B 111.3 . .
H9A C9 H9B 109.2 . .
N2 C10 N1 115.19(19) . .
N2 C10 C7 104.33(18) . .
N1 C10 C7 105.66(18) . .
N2 C10 H10 110.4 . .
N1 C10 H10 110.4 . .
C7 C10 H10 110.4 . .
N2 C11 H11A 109.5 . .
N2 C11 H11B 109.5 . .
H11A C11 H11B 109.5 . .
N2 C11 H11C 109.5 . .
H11A C11 H11C 109.5 . .
H11B C11 H11C 109.5 . .
N1 C12 H12A 109.5 . .
N1 C12 H12B 109.5 . .
H12A C12 H12B 109.5 . .
N1 C12 H12C 109.5 . .
H12A C12 H12C 109.5 . .
H12B C12 H12C 109.5 . .
N4 C13 C14 128.0(3) . .
N4 C13 C18 111.1(2) . .
C14 C13 C18 120.9(3) . .
C15 C14 C13 118.1(3) . .
C15 C14 H14 121.0 . .
C13 C14 H14 121.0 . .
C16 C15 C14 121.7(3) . .
C16 C15 H15 119.1 . .
C14 C15 H15 119.1 . .
C15 C16 C17 119.8(3) . .
C15 C16 H16 120.1 . .
C17 C16 H16 120.1 . .
C18 C17 C16 120.0(3) . .
C18 C17 H17 120.0 . .
C16 C17 H17 120.0 . .
C17 C18 C13 119.6(2) . .
C17 C18 C19 130.3(2) . .
C13 C18 C19 110.2(2) . .
C18 C19 C20 110.5(2) . .
C18 C19 C22 102.72(18) . .
C20 C19 C22 103.21(18) . .
C18 C19 C7 113.42(18) . .
C20 C19 C7 112.40(18) . .
C22 C19 C7 113.76(18) . .
C21 C20 C19 103.56(19) . .
C21 C20 H20A 111.0 . .
C19 C20 H20A 111.0 . .
C21 C20 H20B 111.0 . .
C19 C20 H20B 111.0 . .
H20A C20 H20B 109.0 . .
N3 C21 C20 102.04(19) . .
N3 C21 H21A 111.4 . .
C20 C21 H21A 111.4 . .
N3 C21 H21B 111.4 . .
C20 C21 H21B 111.4 . .
H21A C21 H21B 109.2 . .
N3 C22 N4 115.32(19) . .
N3 C22 C19 104.82(19) . .
N4 C22 C19 105.49(19) . .
N3 C22 H22 110.3 . .
N4 C22 H22 110.3 . .
C19 C22 H22 110.3 . .
N3 C23 H23A 109.5 . .
N3 C23 H23B 109.5 . .
H23A C23 H23B 109.5 . .
N3 C23 H23C 109.5 . .
H23A C23 H23C 109.5 . .
H23B C23 H23C 109.5 . .
N4 C24 H24A 109.5 . .
N4 C24 H24B 109.5 . .
H24A C24 H24B 109.5 . .
N4 C24 H24C 109.5 . .
H24A C24 H24C 109.5 . .
H24B C24 H24C 109.5 . .
C26 C25 N6 127.2(2) . .
C26 C25 C30 121.1(2) . .
N6 C25 C30 111.7(2) . .
C25 C26 C27 118.2(2) . .
C25 C26 H26 120.9 . .
C27 C26 H26 120.9 . .
C28 C27 C26 120.9(2) . .
C28 C27 H27 119.6 . .
C26 C27 H27 119.6 . .
C27 C28 C29 120.6(2) . .
C27 C28 H28 119.7 . .
C29 C28 H28 119.7 . .
C30 C29 C28 119.5(2) . .
C30 C29 H29 120.2 . .
C28 C29 H29 120.2 . .
C29 C30 C25 119.8(2) . .
C29 C30 C31 130.6(2) . .
C25 C30 C31 109.58(19) . .
C30 C31 C31 113.54(12) . 2_556
C30 C31 C32 110.67(18) . .
C31 C31 C32 112.19(16) 2_556 .
C30 C31 C34 102.71(16) . .
C31 C31 C34 113.5(2) 2_556 .
C32 C31 C34 103.38(17) . .
C33 C32 C31 103.09(18) . .
C33 C32 H32A 111.1 . .
C31 C32 H32A 111.1 . .
C33 C32 H32B 111.1 . .
C31 C32 H32B 111.1 . .
H32A C32 H32B 109.1 . .
N5 C33 C32 102.0(2) . .
N5 C33 H33A 111.4 . .
C32 C33 H33A 111.4 . .
N5 C33 H33B 111.4 . .
C32 C33 H33B 111.4 . .
H33A C33 H33B 109.2 . .
N5 C34 N6 115.30(18) . .
N5 C34 C31 104.19(17) . .
N6 C34 C31 105.65(17) . .
N5 C34 H34 110.5 . .
N6 C34 H34 110.5 . .
C31 C34 H34 110.5 . .
N5 C35 H35A 109.5 . .
N5 C35 H35B 109.5 . .
H35A C35 H35B 109.5 . .
N5 C35 H35C 109.5 . .
H35A C35 H35C 109.5 . .
H35B C35 H35C 109.5 . .
N6 C36 H36A 109.5 . .
N6 C36 H36B 109.5 . .
H36A C36 H36B 109.5 . .
N6 C36 H36C 109.5 . .
H36A C36 H36C 109.5 . .
H36B C36 H36C 109.5 . .
C1 N1 C12 120.7(2) . .
C1 N1 C10 110.21(18) . .
C12 N1 C10 121.0(2) . .
C9 N2 C11 115.9(2) . .
C9 N2 C10 106.25(18) . .
C11 N2 C10 115.1(2) . .
C23 N3 C21 114.8(2) . .
C23 N3 C22 115.9(2) . .
C21 N3 C22 105.75(19) . .
C13 N4 C24 121.8(2) . .
C13 N4 C22 110.53(19) . .
C24 N4 C22 121.2(2) . .
C33 N5 C34 105.68(18) . .
C33 N5 C35 114.6(2) . .
C34 N5 C35 115.6(2) . .
C25 N6 C36 120.1(2) . .
C25 N6 C34 110.16(18) . .
C36 N6 C34 119.7(2) . .

loop_
_geom_bond_atom_site_label_1
_geom_bond_atom_site_label_2
_geom_bond_distance
_geom_bond_site_symmetry_2
C1 N1 1.385(3) .
C1 C2 1.386(3) .
C1 C6 1.386(3) .
C2 C3 1.383(4) .
C2 H2 0.9300 .
C3 C4 1.371(4) .
C3 H3 0.9300 .
C4 C5 1.385(3) .
C4 H4 0.9300 .
C5 C6 1.381(3) .
C5 H5 0.9300 .
C6 C7 1.513(3) .
C7 C8 1.551(3) .
C7 C19 1.561(3) .
C7 C10 1.570(3) .
C8 C9 1.509(3) .
C8 H8A 0.9700 .
C8 H8B 0.9700 .
C9 N2 1.448(3) .
C9 H9A 0.9700 .
C9 H9B 0.9700 .
C10 N2 1.454(3) .
C10 N1 1.471(3) .
C10 H10 0.9800 .
C11 N2 1.452(3) .
C11 H11A 0.9600 .
C11 H11B 0.9600 .
C11 H11C 0.9600 .
C12 N1 1.443(3) .
C12 H12A 0.9600 .
C12 H12B 0.9600 .
C12 H12C 0.9600 .
C13 N4 1.386(3) .
C13 C14 1.386(3) .
C13 C18 1.389(3) .
C14 C15 1.381(4) .
C14 H14 0.9300 .
C15 C16 1.363(4) .
C15 H15 0.9300 .
C16 C17 1.387(4) .
C16 H16 0.9300 .
C17 C18 1.373(3) .
C17 H17 0.9300 .
C18 C19 1.517(3) .
C19 C20 1.550(3) .
C19 C22 1.560(3) .
C20 C21 1.501(3) .
C20 H20A 0.9700 .
C20 H20B 0.9700 .
C21 N3 1.451(3) .
C21 H21A 0.9700 .
C21 H21B 0.9700 .
C22 N3 1.456(3) .
C22 N4 1.472(3) .
C22 H22 0.9800 .
C23 N3 1.449(3) .
C23 H23A 0.9600 .
C23 H23B 0.9600 .
C23 H23C 0.9600 .
C24 N4 1.445(3) .
C24 H24A 0.9600 .
C24 H24B 0.9600 .
C24 H24C 0.9600 .
C25 C26 1.384(3) .
C25 N6 1.388(3) .
C25 C30 1.390(3) .
C26 C27 1.391(3) .
C26 H26 0.9300 .
C27 C28 1.369(3) .
C27 H27 0.9300 .
C28 C29 1.384(3) .
C28 H28 0.9300 .
C29 C30 1.377(3) .
C29 H29 0.9300 .
C30 C31 1.520(3) .
C31 C31 1.558(4) 2_556
C31 C32 1.560(3) .
C31 C34 1.566(3) .
C32 C33 1.512(3) .
C32 H32A 0.9700 .
C32 H32B 0.9700 .
C33 N5 1.447(3) .
C33 H33A 0.9700 .
C33 H33B 0.9700 .
C34 N5 1.454(3) .
C34 N6 1.467(3) .
C34 H34 0.9800 .
C35 N5 1.455(3) .
C35 H35A 0.9600 .
C35 H35B 0.9600 .
C35 H35C 0.9600 .
C36 N6 1.456(3) .
C36 H36A 0.9600 .
C36 H36B 0.9600 .
C36 H36C 0.9600 .

loop_
_geom_torsion_atom_site_label_1
_geom_torsion_atom_site_label_2
_geom_torsion_atom_site_label_3
_geom_torsion_atom_site_label_4
_geom_torsion
_geom_torsion_site_symmetry_1
_geom_torsion_site_symmetry_4
N1 C1 C2 C3 176.7(2) . .
C6 C1 C2 C3 -1.4(4) . .
C1 C2 C3 C4 0.8(4) . .
C2 C3 C4 C5 0.0(4) . .
C3 C4 C5 C6 -0.3(4) . .
C4 C5 C6 C1 -0.3(4) . .
C4 C5 C6 C7 -178.6(2) . .
N1 C1 C6 C5 -177.3(2) . .
C2 C1 C6 C5 1.1(3) . .
N1 C1 C6 C7 1.4(3) . .
C2 C1 C6 C7 179.8(2) . .
C5 C6 C7 C8 68.8(3) . .
C1 C6 C7 C8 -109.7(2) . .
C5 C6 C7 C19 -59.3(3) . .
C1 C6 C7 C19 122.2(2) . .
C5 C6 C7 C10 178.4(2) . .
C1 C6 C7 C10 -0.1(2) . .
C6 C7 C8 C9 89.8(2) . .
C19 C7 C8 C9 -141.3(2) . .
C10 C7 C8 C9 -19.0(2) . .
C7 C8 C9 N2 39.4(2) . .
C6 C7 C10 N2 -123.00(19) . .
C8 C7 C10 N2 -7.8(2) . .
C19 C7 C10 N2 114.1(2) . .
C6 C7 C10 N1 -1.1(2) . .
C8 C7 C10 N1 114.0(2) . .
C19 C7 C10 N1 -124.00(19) . .
N4 C13 C14 C15 178.1(3) . .
C18 C13 C14 C15 -0.6(4) . .
C13 C14 C15 C16 -0.5(4) . .
C14 C15 C16 C17 0.8(5) . .
C15 C16 C17 C18 -0.1(4) . .
C16 C17 C18 C13 -0.9(4) . .
C16 C17 C18 C19 -179.9(2) . .
N4 C13 C18 C17 -177.7(2) . .
C14 C13 C18 C17 1.2(4) . .
N4 C13 C18 C19 1.5(3) . .
C14 C13 C18 C19 -179.6(2) . .
C17 C18 C19 C20 68.4(3) . .
C13 C18 C19 C20 -110.7(2) . .
C17 C18 C19 C22 178.0(2) . .
C13 C18 C19 C22 -1.1(2) . .
C17 C18 C19 C7 -58.8(3) . .
C13 C18 C19 C7 122.1(2) . .
C6 C7 C19 C18 -37.8(3) . .
C8 C7 C19 C18 -165.01(19) . .
C10 C7 C19 C18 78.3(2) . .
C6 C7 C19 C20 -164.0(2) . .
C8 C7 C19 C20 68.8(2) . .
C10 C7 C19 C20 -47.9(3) . .
C6 C7 C19 C22 79.1(2) . .
C8 C7 C19 C22 -48.1(3) . .
C10 C7 C19 C22 -164.76(18) . .
C18 C19 C20 C21 89.1(2) . .
C22 C19 C20 C21 -20.1(2) . .
C7 C19 C20 C21 -143.1(2) . .
C19 C20 C21 N3 40.2(2) . .
C18 C19 C22 N3 -121.84(19) . .
C20 C19 C22 N3 -6.9(2) . .
C7 C19 C22 N3 115.2(2) . .
C18 C19 C22 N4 0.3(2) . .
C20 C19 C22 N4 115.3(2) . .
C7 C19 C22 N4 -122.7(2) . .
N6 C25 C26 C27 -179.7(2) . .
C30 C25 C26 C27 0.7(4) . .
C25 C26 C27 C28 -0.5(4) . .
C26 C27 C28 C29 0.1(4) . .
C27 C28 C29 C30 0.0(4) . .
C28 C29 C30 C25 0.1(3) . .
C28 C29 C30 C31 177.5(2) . .
C26 C25 C30 C29 -0.5(3) . .
N6 C25 C30 C29 179.8(2) . .
C26 C25 C30 C31 -178.4(2) . .
N6 C25 C30 C31 1.9(3) . .
C29 C30 C31 C31 -53.6(4) . 2_556
C25 C30 C31 C31 124.0(2) . 2_556
C29 C30 C31 C32 73.6(3) . .
C25 C30 C31 C32 -108.8(2) . .
C29 C30 C31 C34 -176.6(2) . .
C25 C30 C31 C34 1.0(2) . .
C30 C31 C32 C33 91.7(2) . .
C31 C31 C32 C33 -140.3(2) 2_556 .
C34 C31 C32 C33 -17.6(2) . .
C31 C32 C33 N5 39.4(2) . .
C30 C31 C34 N5 -125.22(18) . .
C31 C31 C34 N5 111.77(15) 2_556 .
C32 C31 C34 N5 -10.0(2) . .
C30 C31 C34 N6 -3.3(2) . .
C31 C31 C34 N6 -126.31(14) 2_556 .
C32 C31 C34 N6 111.88(19) . .
C2 C1 N1 C12 30.6(4) . .
C6 C1 N1 C12 -151.1(2) . .
C2 C1 N1 C10 179.5(2) . .
C6 C1 N1 C10 -2.2(3) . .
N2 C10 N1 C1 116.6(2) . .
C7 C10 N1 C1 2.0(2) . .
N2 C10 N1 C12 -94.6(3) . .
C7 C10 N1 C12 150.9(2) . .
C8 C9 N2 C11 -175.7(2) . .
C8 C9 N2 C10 -46.4(2) . .
N1 C10 N2 C9 -81.7(2) . .
C7 C10 N2 C9 33.6(2) . .
N1 C10 N2 C11 48.0(3) . .
C7 C10 N2 C11 163.3(2) . .
C20 C21 N3 C23 -175.3(2) . .
C20 C21 N3 C22 -46.3(2) . .
N4 C22 N3 C23 45.8(3) . .
C19 C22 N3 C23 161.3(2) . .
N4 C22 N3 C21 -82.6(2) . .
C19 C22 N3 C21 32.9(2) . .
C14 C13 N4 C24 27.7(4) . .
C18 C13 N4 C24 -153.5(2) . .
C14 C13 N4 C22 179.9(3) . .
C18 C13 N4 C22 -1.3(3) . .
N3 C22 N4 C13 115.7(2) . .
C19 C22 N4 C13 0.5(3) . .
N3 C22 N4 C24 -91.9(3) . .
C19 C22 N4 C24 152.9(2) . .
C32 C33 N5 C34 -48.0(2) . .
C32 C33 N5 C35 -176.43(19) . .
N6 C34 N5 C33 -79.3(2) . .
C31 C34 N5 C33 36.0(2) . .
N6 C34 N5 C35 48.5(3) . .
C31 C34 N5 C35 163.8(2) . .
C26 C25 N6 C36 30.7(4) . .
C30 C25 N6 C36 -149.6(2) . .
C26 C25 N6 C34 176.1(2) . .
C30 C25 N6 C34 -4.3(3) . .
N5 C34 N6 C25 119.1(2) . .
C31 C34 N6 C25 4.7(2) . .
N5 C34 N6 C36 -95.4(3) . .
C31 C34 N6 C36 150.2(2) . .
